data_4065588
loop_
_publ_author_name
'Schiwon, Rafael'
'Knispel, Christina'
'Limberg, Christian'

_publ_section_title
;
 Heterometallic Complexes with Re&#x2212;Bi Metal Bonds
;
_journal_issue 7
_journal_name_full Organometallics
_journal_page_first 1670
_journal_paper_doi 10.1021/om100011r
_journal_volume 29
_journal_year 2010
_chemical_formula_moiety 'C20 H19 Bi Re2'
_chemical_formula_sum 'C20 H19 Bi Re2'
_chemical_formula_weight 840.73
_chemical_name_systematic
; 
 (\e^5^-cyclopentadienyl)(\m-\e^5^:\e^1^-cyclopentadienylliden)
rheniumbismuthbis(\e^5^-cyclopentadienyl)rhenium 
;
_space_group_IT_number 14
_symmetry_cell_setting monoclinic
_symmetry_space_group_name_Hall '-P 2ybc'
_symmetry_space_group_name_H-M 'P 1 21/c 1'
_atom_sites_solution_hydrogens geom
_atom_sites_solution_primary direct
_atom_sites_solution_secondary difmap
_audit_creation_method SHELXL-97
_cell_angle_alpha 90.00
_cell_angle_beta 92.596(3)
_cell_angle_gamma 90.00
_cell_formula_units_Z 4
_cell_length_a 20.0540(8)
_cell_length_b 7.6906(3)
_cell_length_c 10.8238(5)
_cell_measurement_reflns_used 5000
_cell_measurement_temperature 100(2)
_cell_measurement_theta_max 25
_cell_measurement_theta_min 5
_cell_volume 1667.61(12)
_computing_cell_refinement 'X-AREA (Stoe & Cie, 2002)'
_computing_data_collection 'X-AREA (Stoe & Cie, 2002)'
_computing_data_reduction 'X-RED (Stoe & Cie, 2002)'
_computing_molecular_graphics 'DIAMOND (Brandenburg & Berndt, 1999)'
_computing_publication_material 'SHELXL97 (Sheldrick, 1997)'
_computing_structure_refinement 'SHELXL97 (Sheldrick, 1997)'
_computing_structure_solution 'SIR2004 (Burla et al., 2005)'
_diffrn_ambient_temperature 100(2)
_diffrn_detector_area_resol_mean 6.67
_diffrn_measured_fraction_theta_full 0.999
_diffrn_measured_fraction_theta_max 0.999
_diffrn_measurement_device 'Stoe IPDS-2t diffractometer'
_diffrn_measurement_method '\w-rotation,\w-incr.=1\%,301 exposures'
_diffrn_radiation_collimation '0.5 mm diameter monocapillary'
_diffrn_radiation_monochromator 'planar graphite'
_diffrn_radiation_source 'long fine focus sealed X-ray tube'
_diffrn_radiation_type MoK\a
_diffrn_radiation_wavelength 0.71073
_diffrn_reflns_av_R_equivalents 0.0895
_diffrn_reflns_av_sigmaI/netI 0.0589
_diffrn_reflns_limit_h_max 26
_diffrn_reflns_limit_h_min -26
_diffrn_reflns_limit_k_max 8
_diffrn_reflns_limit_k_min -10
_diffrn_reflns_limit_l_max 14
_diffrn_reflns_limit_l_min -14
_diffrn_reflns_number 14119
_diffrn_reflns_theta_full 28.00
_diffrn_reflns_theta_max 28.00
_diffrn_reflns_theta_min 3.34
_diffrn_standards_decay_% 0
_diffrn_standards_interval_count 0
_diffrn_standards_interval_time 0
_diffrn_standards_number 0
_exptl_absorpt_coefficient_mu 25.004
_exptl_absorpt_correction_T_max 0.4346
_exptl_absorpt_correction_T_min 0.0541
_exptl_absorpt_correction_type numerical
_exptl_absorpt_process_details
;
The crystal faces were indexed by microscope on the diffractometer. After 
that a numerical absorption correction basing on a Gaussian algorithsm 
was applied, which is implemented in the X-RED program (Stoe, 2002).
;
_exptl_crystal_colour dark
_exptl_crystal_density_diffrn 3.349
_exptl_crystal_density_method none
_exptl_crystal_description lath
_exptl_crystal_F_000 1488
_exptl_crystal_size_max 0.28
_exptl_crystal_size_mid 0.06
_exptl_crystal_size_min 0.04
_refine_diff_density_max 2.201
_refine_diff_density_min -2.334
_refine_diff_density_rms 0.334
_refine_ls_extinction_coef 0.00012(5)
_refine_ls_extinction_expression Fc^*^=kFc[1+0.001xFc^2^\l^3^/sin(2\q)]^-1/4^
_refine_ls_extinction_method SHELXL
_refine_ls_goodness_of_fit_ref 1.217
_refine_ls_hydrogen_treatment constr
_refine_ls_matrix_type full
_refine_ls_number_parameters 161
_refine_ls_number_reflns 4030
_refine_ls_number_restraints 127
_refine_ls_restrained_S_all 1.219
_refine_ls_R_factor_all 0.0555
_refine_ls_R_factor_gt 0.0455
_refine_ls_shift/su_max 0.001
_refine_ls_shift/su_mean 0.000
_refine_ls_structure_factor_coef Fsqd
_refine_ls_weighting_details 'calc w=1/[\s^2^(Fo^2^)+(0.0135P)^2^+28.7752P] where P=(Fo^2^+2Fc^2^)/3'
_refine_ls_weighting_scheme calc
_refine_ls_wR_factor_gt 0.0872
_refine_ls_wR_factor_ref 0.0901
_reflns_number_gt 3577
_reflns_number_total 4030
_reflns_threshold_expression I>2sigma(I)
_cod_data_source_file om100011r_si_002.cif
_cod_data_source_block 3
_cod_original_sg_symbol_H-M 'P 21/c'
_cod_database_code 4065588

loop_
_symmetry_equiv_pos_as_xyz
'x, y, z'
'-x, y+1/2, -z+1/2'
'-x, -y, -z'
'x, -y-1/2, z-1/2'

loop_
_atom_site_label
_atom_site_type_symbol
_atom_site_fract_x
_atom_site_fract_y
_atom_site_fract_z
_atom_site_U_iso_or_equiv
_atom_site_adp_type
_atom_site_occupancy
_atom_site_symmetry_multiplicity
_atom_site_calc_flag
_atom_site_refinement_flags
_atom_site_disorder_assembly
_atom_site_disorder_group
C1 C 0.22495(15) 0.7864(4) 0.6645(3) 0.016(2) Uani 1 1 d GDU . .
H1 H 0.2643 0.7371 0.6336 0.019 Uiso 0.044(2) 1 calc PR A 2
C2 C 0.21305(15) 0.8202(4) 0.7921(3) 0.0124(19) Uani 1 1 d GU A .
H2 H 0.2431 0.7972 0.8605 0.015 Uiso 1 1 calc R . .
C3 C 0.14765(18) 0.8950(5) 0.7983(4) 0.018(2) Uani 1 1 d GU A .
H3 H 0.1269 0.9301 0.8714 0.021 Uiso 1 1 calc R . .
C4 C 0.11913(19) 0.9074(5) 0.6744(4) 0.016(2) Uani 1 1 d GU A .
H4 H 0.0762 0.9522 0.6513 0.019 Uiso 1 1 calc R . .
C5 C 0.16691(18) 0.8403(5) 0.5917(4) 0.015(2) Uani 1 1 d GU A .
H5 H 0.1611 0.8329 0.5043 0.018 Uiso 1 1 calc R . .
C6 C 0.10575(17) 0.4119(5) 0.8349(4) 0.023(2) Uani 1 1 d GU A .
H6 H 0.1309 0.3742 0.9064 0.028 Uiso 1 1 calc R . .
C7 C 0.11058(18) 0.3447(5) 0.7130(4) 0.021(2) Uani 1 1 d GU A .
H7 H 0.1395 0.2542 0.6890 0.026 Uiso 1 1 calc R . .
C8 C 0.0644(2) 0.4368(6) 0.6335(5) 0.023(2) Uani 1 1 d GU A .
H8 H 0.0571 0.4186 0.5471 0.027 Uiso 1 1 calc R . .
C9 C 0.0310(2) 0.5609(6) 0.7062(5) 0.020(2) Uani 1 1 d GU A .
H9 H -0.0024 0.6401 0.6769 0.024 Uiso 1 1 calc R . .
C10 C 0.05658(19) 0.5456(6) 0.8307(4) 0.023(2) Uani 1 1 d GU A .
H10 H 0.0432 0.6127 0.8990 0.027 Uiso 1 1 calc R . .
C11 C 0.30415(17) 0.3932(5) 0.9727(3) 0.025(3) Uani 1 1 d GU A .
H11 H 0.2799 0.4716 1.0216 0.030 Uiso 1 1 calc R . .
C12 C 0.37150(19) 0.3434(6) 0.9946(4) 0.020(2) Uani 1 1 d GU A .
H12 H 0.4005 0.3824 1.0608 0.023 Uiso 1 1 calc R . .
C13 C 0.3882(2) 0.2255(5) 0.9008(5) 0.021(2) Uani 1 1 d GU A .
H13 H 0.4303 0.1712 0.8928 0.025 Uiso 1 1 calc R . .
C14 C 0.33111(18) 0.2024(5) 0.8210(5) 0.027(3) Uani 1 1 d GU A .
H14 H 0.3282 0.1299 0.7499 0.033 Uiso 1 1 calc R . .
C15 C 0.27919(16) 0.3060(4) 0.8654(4) 0.029(3) Uani 1 1 d GDU A .
H15 H 0.2352 0.3155 0.8294 0.035 Uiso 0.956(2) 1 calc PR A 1
C16 C 0.38897(17) 0.7153(5) 0.7031(4) 0.027(3) Uani 1 1 d GU A .
H16 H 0.3579 0.7694 0.6465 0.032 Uiso 1 1 calc R . .
C17 C 0.39905(18) 0.7568(5) 0.8314(4) 0.025(3) Uani 1 1 d GU A .
H17 H 0.3758 0.8433 0.8750 0.030 Uiso 1 1 calc R . .
C18 C 0.4503(2) 0.6454(6) 0.8826(4) 0.022(2) Uani 1 1 d GU A .
H18 H 0.4670 0.6448 0.9661 0.027 Uiso 1 1 calc R . .
C19 C 0.4718(2) 0.5350(6) 0.7858(5) 0.018(2) Uani 1 1 d GU A .
H19 H 0.5054 0.4481 0.7938 0.021 Uiso 1 1 calc R . .
C20 C 0.43395(19) 0.5782(6) 0.6749(4) 0.023(2) Uani 1 1 d GU A .
H20 H 0.4380 0.5251 0.5964 0.027 Uiso 1 1 calc R . .
Bi1 Bi 0.262088(19) 0.51777(6) 0.62557(4) 0.01120(14) Uani 0.956(2) 1 d PDU A 1
Bi1S Bi 0.2501(5) 0.4252(16) 0.6569(9) 0.018(3) Uiso 0.044(2) 1 d PDU A 2
Re1 Re 0.137497(19) 0.63079(5) 0.71733(4) 0.00993(11) Uani 1 1 d . A .
Re2 Re 0.366231(19) 0.47932(5) 0.81749(4) 0.01081(12) Uani 1 1 d . . .

loop_
_atom_site_aniso_label
_atom_site_aniso_U_11
_atom_site_aniso_U_22
_atom_site_aniso_U_33
_atom_site_aniso_U_23
_atom_site_aniso_U_13
_atom_site_aniso_U_12
C1 0.017(5) 0.014(5) 0.017(5) 0.002(4) 0.006(4) -0.006(4)
C2 0.014(4) 0.018(5) 0.005(4) 0.003(4) 0.000(3) 0.001(4)
C3 0.021(5) 0.012(5) 0.021(5) 0.002(4) 0.014(4) 0.006(4)
C4 0.019(5) 0.013(5) 0.016(5) 0.003(4) 0.006(4) 0.000(4)
C5 0.015(5) 0.012(5) 0.018(5) -0.005(4) -0.001(4) 0.001(4)
C6 0.021(5) 0.025(6) 0.023(6) -0.003(5) -0.001(4) -0.009(5)
C7 0.015(5) 0.014(5) 0.035(7) 0.007(5) -0.002(4) -0.008(4)
C8 0.024(6) 0.026(6) 0.017(5) -0.007(5) -0.001(4) -0.012(5)
C9 0.006(4) 0.025(6) 0.029(6) 0.007(5) 0.002(4) -0.003(4)
C10 0.020(5) 0.025(6) 0.024(6) 0.002(5) 0.006(5) -0.011(5)
C11 0.026(6) 0.017(6) 0.033(7) 0.007(5) 0.023(5) 0.009(5)
C12 0.022(5) 0.019(6) 0.017(5) 0.004(5) 0.000(4) -0.002(4)
C13 0.018(5) 0.016(5) 0.030(6) 0.001(5) 0.006(5) 0.010(4)
C14 0.037(7) 0.019(6) 0.026(6) 0.002(5) -0.001(5) -0.012(5)
C15 0.023(6) 0.037(7) 0.027(6) 0.020(6) 0.000(5) -0.017(5)
C16 0.017(5) 0.022(6) 0.039(7) 0.017(6) -0.013(5) -0.012(5)
C17 0.012(5) 0.009(5) 0.054(8) 0.003(5) 0.005(5) 0.000(4)
C18 0.026(6) 0.013(5) 0.028(6) -0.004(5) -0.003(5) -0.006(5)
C19 0.012(5) 0.020(5) 0.022(6) -0.001(5) 0.008(4) 0.002(4)
C20 0.023(5) 0.027(6) 0.018(5) -0.006(5) 0.006(4) -0.013(5)
Bi1 0.0106(2) 0.0118(2) 0.0112(2) -0.00061(16) 0.00064(14) 0.00241(15)
Re1 0.00786(17) 0.00981(19) 0.01212(19) 0.00002(15) 0.00062(13) -0.00033(13)
Re2 0.00911(18) 0.00948(19) 0.0138(2) 0.00184(15) 0.00015(14) 0.00068(13)

loop_
_atom_type_symbol
_atom_type_description
_atom_type_scat_dispersion_real
_atom_type_scat_dispersion_imag
_atom_type_scat_source
C C 0.0033 0.0016 'International Tables Vol C Tables 4.2.6.8 and 6.1.1.4'
H H 0.0000 0.0000 'International Tables Vol C Tables 4.2.6.8 and 6.1.1.4'
Bi Bi -4.1077 10.2566 'International Tables Vol C Tables 4.2.6.8 and 6.1.1.4'
Re Re -1.0185 7.2310 'International Tables Vol C Tables 4.2.6.8 and 6.1.1.4'

loop_
_geom_angle_atom_site_label_1
_geom_angle_atom_site_label_2
_geom_angle_atom_site_label_3
_geom_angle
C5 C1 C2 108.0
C5 C1 Re1 70.54(9)
C2 C1 Re1 71.46(9)
C5 C1 Bi1 115.51(8)
C2 C1 Bi1 114.74(8)
Re1 C1 Bi1 79.90(11)
C5 C1 Bi1S 114.2(2)
C2 C1 Bi1S 104.1(2)
Re1 C1 Bi1S 67.8(2)
C5 C1 H1 126.0
C2 C1 H1 126.0
Re1 C1 H1 123.6
Bi1S C1 H1 56.3
C3 C2 C1 108.0
C3 C2 Re1 70.81(9)
C1 C2 Re1 70.85(9)
C3 C2 H2 126.0
C1 C2 H2 126.0
Re1 C2 H2 124.0
C2 C3 C4 108.0
C2 C3 Re1 71.49(8)
C4 C3 Re1 70.54(9)
C2 C3 H3 126.0
C4 C3 H3 126.0
Re1 C3 H3 123.6
C5 C4 C3 108.0
C5 C4 Re1 71.02(9)
C3 C4 Re1 71.56(9)
C5 C4 H4 126.0
C3 C4 H4 126.0
Re1 C4 H4 123.1
C4 C5 C1 108.0
C4 C5 Re1 70.96(9)
C1 C5 Re1 71.58(8)
C4 C5 H5 126.0
C1 C5 H5 126.0
Re1 C5 H5 123.1
C10 C6 C7 108.0
C10 C6 Re1 69.55(9)
C7 C6 Re1 73.21(9)
C10 C6 H6 126.0
C7 C6 H6 126.0
Re1 C6 H6 122.9
C8 C7 C6 108.0
C8 C7 Re1 71.17(8)
C6 C7 Re1 69.79(9)
C8 C7 H7 126.0
C6 C7 H7 126.0
Re1 C7 H7 124.7
C9 C8 C7 108.0
C9 C8 Re1 69.32(9)
C7 C8 Re1 72.09(8)
C9 C8 H8 126.0
C7 C8 H8 126.0
Re1 C8 H8 124.2
C8 C9 C10 108.0
C8 C9 Re1 73.42(10)
C10 C9 Re1 70.23(9)
C8 C9 H9 126.0
C10 C9 H9 126.0
Re1 C9 H9 122.0
C6 C10 C9 108.0
C6 C10 Re1 72.71(9)
C9 C10 Re1 71.80(9)
C6 C10 H10 126.0
C9 C10 H10 126.0
Re1 C10 H10 121.2
C15 C11 C12 108.0
C15 C11 Re2 73.22(9)
C12 C11 Re2 69.27(8)
C15 C11 H11 126.0
C12 C11 H11 126.0
Re2 C11 H11 123.2
C13 C12 C11 108.0
C13 C12 Re2 71.31(9)
C11 C12 Re2 73.44(8)
C13 C12 H12 126.0
C11 C12 H12 126.0
Re2 C12 H12 121.0
C12 C13 C14 108.0
C12 C13 Re2 70.95(10)
C14 C13 Re2 73.61(9)
C12 C13 H13 126.0
C14 C13 H13 126.0
Re2 C13 H13 121.2
C15 C14 C13 108.0
C15 C14 Re2 72.96(8)
C13 C14 Re2 69.21(8)
C15 C14 H14 126.0
C13 C14 H14 126.0
Re2 C14 H14 123.5
C14 C15 C11 108.0
C14 C15 Re2 70.61(9)
C11 C15 Re2 70.28(9)
C14 C15 Bi1S 92.6(2)
C11 C15 Bi1S 129.2(3)
Re2 C15 Bi1S 74.2(3)
C14 C15 H15 126.0
C11 C15 H15 126.0
Re2 C15 H15 124.7
Bi1S C15 H15 54.8
C20 C16 C17 108.0
C20 C16 Re2 70.65(9)
C17 C16 Re2 70.71(9)
C20 C16 H16 126.0
C17 C16 H16 126.0
Re2 C16 H16 124.2
C18 C17 C16 108.0
C18 C17 Re2 70.01(8)
C16 C17 Re2 72.15(9)
C18 C17 H17 126.0
C16 C17 H17 126.0
Re2 C17 H17 123.5
C17 C18 C19 108.0
C17 C18 Re2 72.44(8)
C19 C18 Re2 71.00(9)
C17 C18 H18 126.0
C19 C18 H18 126.0
Re2 C18 H18 122.2
C18 C19 C20 108.0
C18 C19 Re2 71.13(9)
C20 C19 Re2 72.41(9)
C18 C19 H19 126.0
C20 C19 H19 126.0
Re2 C19 H19 122.2
C16 C20 C19 108.0
C16 C20 Re2 72.22(9)
C19 C20 Re2 69.98(8)
C16 C20 H20 126.0
C19 C20 H20 126.0
Re2 C20 H20 123.4
C1 Bi1 Re1 49.70(8)
C1 Bi1 Re2 101.21(9)
Re1 Bi1 Re2 113.236(18)
C15 Bi1S C1 111.8(4)
C15 Bi1S Re1 98.7(3)
C1 Bi1S Re1 45.98(18)
C15 Bi1S Re2 49.64(18)
C1 Bi1S Re2 88.9(3)
Re1 Bi1S Re2 114.1(3)
C10 Re1 C9 37.97(5)
C10 Re1 C4 106.70(14)
C9 Re1 C4 94.11(12)
C10 Re1 C5 142.52(16)
C9 Re1 C5 115.51(14)
C4 Re1 C5 38.01(6)
C10 Re1 C3 96.34(14)
C9 Re1 C3 108.46(14)
C4 Re1 C3 37.90(6)
C5 Re1 C3 63.39(9)
C10 Re1 C1 157.60(18)
C9 Re1 C1 153.37(17)
C4 Re1 C1 63.37(9)
C5 Re1 C1 37.88(5)
C3 Re1 C1 63.16(9)
C10 Re1 C6 37.74(6)
C9 Re1 C6 62.84(8)
C4 Re1 C6 143.38(17)
C5 Re1 C6 176.90(18)
C3 Re1 C6 119.44(16)
C1 Re1 C6 143.78(16)
C10 Re1 C2 120.23(17)
C9 Re1 C2 145.29(18)
C4 Re1 C2 63.25(9)
C5 Re1 C2 63.25(9)
C3 Re1 C2 37.70(6)
C1 Re1 C2 37.69(5)
C6 Re1 C2 119.69(15)
C10 Re1 C8 62.63(8)
C9 Re1 C8 37.26(5)
C4 Re1 C8 117.04(14)
C5 Re1 C8 115.00(15)
C3 Re1 C8 144.27(16)
C1 Re1 C8 139.50(18)
C6 Re1 C8 62.02(8)
C2 Re1 C8 177.09(18)
C10 Re1 C7 62.40(8)
C9 Re1 C7 62.09(8)
C4 Re1 C7 153.55(15)
C5 Re1 C7 140.07(18)
C3 Re1 C7 156.24(18)
C1 Re1 C7 135.13(16)
C6 Re1 C7 37.01(5)
C2 Re1 C7 143.15(16)
C8 Re1 C7 36.74(5)
C10 Re1 Bi1S 125.4(3)
C9 Re1 Bi1S 128.9(3)
C4 Re1 Bi1S 127.7(3)
C5 Re1 Bi1S 91.5(3)
C3 Re1 Bi1S 122.5(3)
C1 Re1 Bi1S 66.2(3)
C6 Re1 Bi1S 87.8(3)
C2 Re1 Bi1S 85.0(2)
C8 Re1 Bi1S 92.8(3)
C7 Re1 Bi1S 69.4(3)
C10 Re1 Bi1 141.92(12)
C9 Re1 Bi1 140.04(13)
C4 Re1 Bi1 111.08(11)
C5 Re1 Bi1 75.29(10)
C3 Re1 Bi1 110.42(10)
C1 Re1 Bi1 50.40(9)
C6 Re1 Bi1 104.23(10)
C2 Re1 Bi1 74.63(8)
C8 Re1 Bi1 102.78(12)
C7 Re1 Bi1 84.77(11)
C12 Re2 C13 37.74(6)
C12 Re2 C19 102.77(13)
C13 Re2 C19 93.48(12)
C12 Re2 C18 89.47(13)
C13 Re2 C18 104.40(14)
C19 Re2 C18 37.87(5)
C12 Re2 C20 139.73(15)
C13 Re2 C20 118.13(15)
C19 Re2 C20 37.61(5)
C18 Re2 C20 62.85(9)
C12 Re2 C11 37.29(6)
C13 Re2 C11 62.24(9)
C19 Re2 C11 138.27(17)
C18 Re2 C11 112.03(16)
C20 Re2 C11 174.88(18)
C12 Re2 C17 113.29(16)
C13 Re2 C17 140.44(16)
C19 Re2 C17 62.80(8)
C18 Re2 C17 37.56(5)
C20 Re2 C17 62.33(8)
C11 Re2 C17 113.83(16)
C12 Re2 C14 62.19(9)
C13 Re2 C14 37.19(5)
C19 Re2 C14 119.45(15)
C18 Re2 C14 141.30(16)
C20 Re2 C14 122.38(16)
C11 Re2 C14 61.36(8)
C17 Re2 C14 174.99(18)
C12 Re2 C16 149.87(17)
C13 Re2 C16 154.55(16)
C19 Re2 C16 62.51(8)
C18 Re2 C16 62.52(9)
C20 Re2 C16 37.13(5)
C11 Re2 C16 141.63(16)
C17 Re2 C16 37.14(5)
C14 Re2 C16 147.61(18)
C12 Re2 C15 61.72(9)
C13 Re2 C15 61.65(9)
C19 Re2 C15 154.49(16)
C18 Re2 C15 148.22(18)
C20 Re2 C15 148.59(18)
C11 Re2 C15 36.50(5)
C17 Re2 C15 140.38(16)
C14 Re2 C15 36.44(5)
C16 Re2 C15 140.62(15)
C12 Re2 Bi1S 117.9(3)
C13 Re2 Bi1S 105.2(3)
C19 Re2 Bi1S 133.9(3)
C18 Re2 Bi1S 149.8(3)
C20 Re2 Bi1S 97.6(3)
C11 Re2 Bi1S 87.0(2)
C17 Re2 Bi1S 114.0(3)
C14 Re2 Bi1S 68.1(3)
C16 Re2 Bi1S 87.9(3)
C15 Re2 Bi1S 56.2(2)
C12 Re2 Bi1 133.20(11)
C13 Re2 Bi1 120.84(12)
C19 Re2 Bi1 122.43(13)
C18 Re2 Bi1 133.37(12)
C20 Re2 Bi1 84.89(11)
C11 Re2 Bi1 99.29(9)
C17 Re2 Bi1 98.72(10)
C14 Re2 Bi1 83.81(11)
C16 Re2 Bi1 71.39(10)
C15 Re2 Bi1 71.77(9)

loop_
_geom_bond_atom_site_label_1
_geom_bond_atom_site_label_2
_geom_bond_distance
C1 C5 1.4366(10)
C1 C2 1.4367(10)
C1 Re1 2.220(3)
C1 Bi1 2.242(3)
C1 Bi1S 2.825(12)
C1 H1 0.9500
C2 C3 1.4365(10)
C2 Re1 2.228(3)
C2 H2 0.9500
C3 C4 1.4367(10)
C3 Re1 2.219(4)
C3 H3 0.9500
C4 C5 1.4366(10)
C4 Re1 2.205(4)
C4 H4 0.9500
C5 Re1 2.206(4)
C5 H5 0.9500
C6 C10 1.4237(10)
C6 C7 1.4244(10)
C6 Re1 2.221(4)
C6 H6 0.9500
C7 C8 1.4243(10)
C7 Re1 2.266(4)
C7 H7 0.9500
C8 C9 1.4238(10)
C8 Re1 2.254(4)
C8 H8 0.9500
C9 C10 1.4247(10)
C9 Re1 2.200(4)
C9 H9 0.9500
C10 Re1 2.179(4)
C10 H10 0.9500
C11 C15 1.4132(10)
C11 C12 1.4136(10)
C11 Re2 2.236(3)
C11 H11 0.9500
C12 C13 1.4129(10)
C12 Re2 2.182(4)
C12 H12 0.9500
C13 C14 1.4138(10)
C13 Re2 2.187(4)
C13 H13 0.9500
C14 C15 1.4130(10)
C14 Re2 2.244(4)
C14 H14 0.9500
C15 Re2 2.275(3)
C15 Bi1S 2.481(10)
C15 H15 0.9500
C16 C20 1.4295(10)
C16 C17 1.4305(10)
C16 Re2 2.255(4)
C16 H16 0.9500
C17 C18 1.4299(10)
C17 Re2 2.236(4)
C17 H17 0.9500
C18 C19 1.4299(10)
C18 Re2 2.204(4)
C18 H18 0.9500
C19 C20 1.4305(10)
C19 Re2 2.203(4)
C19 H19 0.9500
C20 Re2 2.235(4)
C20 H20 0.9500
Bi1 Re1 2.8652(6)
Bi1 Re2 2.8934(6)
Bi1S Re1 2.857(10)
Bi1S Re2 2.872(9)

loop_
_geom_torsion_atom_site_label_1
_geom_torsion_atom_site_label_2
_geom_torsion_atom_site_label_3
_geom_torsion_atom_site_label_4
_geom_torsion
C5 C1 C2 C3 0.0
Re1 C1 C2 C3 -61.41(9)
Bi1 C1 C2 C3 -130.42(9)
Bi1S C1 C2 C3 -121.7(2)
C5 C1 C2 Re1 61.41(9)
Bi1 C1 C2 Re1 -69.01(11)
Bi1S C1 C2 Re1 -60.3(2)
C1 C2 C3 C4 0.0
Re1 C2 C3 C4 -61.43(10)
C1 C2 C3 Re1 61.43(10)
C2 C3 C4 C5 0.0
Re1 C3 C4 C5 -62.04(9)
C2 C3 C4 Re1 62.04(9)
C3 C4 C5 C1 0.0
Re1 C4 C5 C1 -62.39(9)
C3 C4 C5 Re1 62.39(9)
C2 C1 C5 C4 0.0
Re1 C1 C5 C4 61.99(10)
Bi1 C1 C5 C4 129.99(9)
Bi1S C1 C5 C4 115.3(2)
C2 C1 C5 Re1 -62.00(10)
Bi1 C1 C5 Re1 68.00(11)
Bi1S C1 C5 Re1 53.3(2)
C10 C6 C7 C8 0.0
Re1 C6 C7 C8 -61.21(8)
C10 C6 C7 Re1 61.21(8)
C6 C7 C8 C9 0.0
Re1 C7 C8 C9 -60.33(10)
C6 C7 C8 Re1 60.33(9)
C7 C8 C9 C10 0.0
Re1 C8 C9 C10 -62.10(9)
C7 C8 C9 Re1 62.10(9)
C7 C6 C10 C9 0.0
Re1 C6 C10 C9 63.57(10)
C7 C6 C10 Re1 -63.57(10)
C8 C9 C10 C6 0.0
Re1 C9 C10 C6 -64.16(10)
C8 C9 C10 Re1 64.16(10)
C15 C11 C12 C13 0.0
Re2 C11 C12 C13 -63.39(10)
C15 C11 C12 Re2 63.39(9)
C11 C12 C13 C14 0.0
Re2 C12 C13 C14 -64.78(9)
C11 C12 C13 Re2 64.78(9)
C12 C13 C14 C15 0.0
Re2 C13 C14 C15 -63.04(10)
C12 C13 C14 Re2 63.05(10)
C13 C14 C15 C11 0.0
Re2 C14 C15 C11 -60.65(9)
C13 C14 C15 Re2 60.64(9)
C13 C14 C15 Bi1S 132.9(3)
Re2 C14 C15 Bi1S 72.2(3)
C12 C11 C15 C14 0.0
Re2 C11 C15 C14 60.85(9)
C12 C11 C15 Re2 -60.85(9)
C12 C11 C15 Bi1S -109.0(3)
Re2 C11 C15 Bi1S -48.2(3)
C20 C16 C17 C18 0.0
Re2 C16 C17 C18 61.14(9)
C20 C16 C17 Re2 -61.14(9)
C16 C17 C18 C19 0.0
Re2 C17 C18 C19 62.52(10)
C16 C17 C18 Re2 -62.52(10)
C17 C18 C19 C20 0.0
Re2 C18 C19 C20 63.44(9)
C17 C18 C19 Re2 -63.44(9)
C17 C16 C20 C19 0.0
Re2 C16 C20 C19 -61.18(9)
C17 C16 C20 Re2 61.18(9)
C18 C19 C20 C16 0.0
Re2 C19 C20 C16 62.62(9)
C18 C19 C20 Re2 -62.61(9)
C5 C1 Bi1 Re1 -62.62(7)
C2 C1 Bi1 Re1 64.04(9)
Bi1S C1 Bi1 Re1 24.8(8)
C5 C1 Bi1 Re2 -173.68(5)
C2 C1 Bi1 Re2 -47.01(9)
Re1 C1 Bi1 Re2 -111.06(7)
C14 C15 Bi1S C1 -137.5(3)
C11 C15 Bi1S C1 -21.6(5)
Re2 C15 Bi1S C1 -68.5(3)
C14 C15 Bi1S Re1 176.6(3)
C11 C15 Bi1S Re1 -67.6(4)
Re2 C15 Bi1S Re1 -114.4(3)
C14 C15 Bi1S Re2 -69.01(11)
C11 C15 Bi1S Re2 46.8(2)
C5 C1 Bi1S C15 -135.5(3)
C2 C1 Bi1S C15 -18.0(4)
Re1 C1 Bi1S C15 -80.8(4)
C5 C1 Bi1S Re1 -54.71(17)
C2 C1 Bi1S Re1 62.82(13)
C5 C1 Bi1S Re2 179.35(12)
C2 C1 Bi1S Re2 -63.1(2)
Re1 C1 Bi1S Re2 -125.9(3)
C6 C10 Re1 C9 116.3
C6 C10 Re1 C4 -168.93(15)
C9 C10 Re1 C4 74.77(11)
C6 C10 Re1 C5 174.9(3)
C9 C10 Re1 C5 58.6(3)
C6 C10 Re1 C3 -131.64(11)
C9 C10 Re1 C3 112.06(11)
C6 C10 Re1 C1 -108.9(4)
C9 C10 Re1 C1 134.8(4)
C9 C10 Re1 C6 -116.30(5)
C6 C10 Re1 C2 -100.59(15)
C9 C10 Re1 C2 143.11(17)
C6 C10 Re1 C8 78.79(5)
C9 C10 Re1 C8 -37.5
C6 C10 Re1 C7 37.2
C9 C10 Re1 C7 -79.13(5)
C6 C10 Re1 Bi1S 6.3(3)
C9 C10 Re1 Bi1S -110.0(3)
C6 C10 Re1 Bi1 3.69(16)
C9 C10 Re1 Bi1 -112.6(2)
C8 C9 Re1 C10 -116.7
C8 C9 Re1 C4 131.16(12)
C10 C9 Re1 C4 -112.10(12)
C8 C9 Re1 C5 98.40(16)
C10 C9 Re1 C5 -144.86(18)
C8 C9 Re1 C3 167.06(15)
C10 C9 Re1 C3 -76.19(12)
C8 C9 Re1 C1 100.4(4)
C10 C9 Re1 C1 -142.9(4)
C8 C9 Re1 C6 -78.66(6)
C10 C9 Re1 C6 38.1
C8 C9 Re1 C2 177.6(3)
C10 C9 Re1 C2 -65.6(3)
C10 C9 Re1 C8 116.7
C8 C9 Re1 C7 -36.7
C10 C9 Re1 C7 80.01(5)
C8 C9 Re1 Bi1S -16.6(3)
C10 C9 Re1 Bi1S 100.1(3)
C8 C9 Re1 Bi1 0.84(14)
C10 C9 Re1 Bi1 117.58(17)
C5 C4 Re1 C10 -164.06(15)
C3 C4 Re1 C10 78.60(12)
C5 C4 Re1 C9 -127.54(12)
C3 C4 Re1 C9 115.12(12)
C3 C4 Re1 C5 -117.3
C5 C4 Re1 C3 117.3
C5 C4 Re1 C1 37.6
C3 C4 Re1 C1 -79.74(5)
C5 C4 Re1 C6 -175.4(3)
C3 C4 Re1 C6 67.2(3)
C5 C4 Re1 C2 80.00(5)
C3 C4 Re1 C2 -37.3
C5 C4 Re1 C8 -96.75(16)
C3 C4 Re1 C8 145.91(17)
C5 C4 Re1 C7 -102.9(4)
C3 C4 Re1 C7 139.7(4)
C5 C4 Re1 Bi1S 20.8(3)
C3 C4 Re1 Bi1S -96.5(3)
C5 C4 Re1 Bi1 20.81(7)
C3 C4 Re1 Bi1 -96.53(8)
C4 C5 Re1 C10 25.6(2)
C1 C5 Re1 C10 143.0(3)
C4 C5 Re1 C9 61.21(14)
C1 C5 Re1 C9 178.55(18)
C1 C5 Re1 C4 117.33(5)
C4 C5 Re1 C3 -37.6
C1 C5 Re1 C3 79.72(5)
C4 C5 Re1 C1 -117.33(5)
C4 C5 Re1 C2 -80.01(6)
C1 C5 Re1 C2 37.3
C4 C5 Re1 C8 102.58(14)
C1 C5 Re1 C8 -140.08(16)
C4 C5 Re1 C7 137.5(2)
C1 C5 Re1 C7 -105.2(2)
C4 C5 Re1 Bi1S -163.7(2)
C1 C5 Re1 Bi1S -46.3(2)
C4 C5 Re1 Bi1 -159.95(6)
C1 C5 Re1 Bi1 -42.62(5)
C2 C3 Re1 C10 133.22(12)
C4 C3 Re1 C10 -109.14(11)
C2 C3 Re1 C9 170.17(15)
C4 C3 Re1 C9 -72.19(12)
C2 C3 Re1 C4 -117.64(5)
C2 C3 Re1 C5 -79.92(5)
C4 C3 Re1 C5 37.7
C2 C3 Re1 C1 -37.3
C4 C3 Re1 C1 80.35(6)
C2 C3 Re1 C6 101.53(15)
C4 C3 Re1 C6 -140.83(16)
C4 C3 Re1 C2 117.64(5)
C2 C3 Re1 C8 -176.4(3)
C4 C3 Re1 C8 -58.8(3)
C2 C3 Re1 C7 108.0(4)
C4 C3 Re1 C7 -134.4(4)
C2 C3 Re1 Bi1S -6.4(3)
C4 C3 Re1 Bi1S 111.2(3)
C2 C3 Re1 Bi1 -19.22(6)
C4 C3 Re1 Bi1 98.42(9)
C5 C1 Re1 C10 -105.8(4)
C2 C1 Re1 C10 11.8(4)
Bi1 C1 Re1 C10 132.4(4)
Bi1S C1 Re1 C10 126.3(5)
C5 C1 Re1 C9 -2.9(4)
C2 C1 Re1 C9 114.7(4)
Bi1 C1 Re1 C9 -124.7(4)
Bi1S C1 Re1 C9 -130.8(4)
C5 C1 Re1 C4 -37.7
C2 C1 Re1 C4 79.94(6)
Bi1 C1 Re1 C4 -159.52(7)
Bi1S C1 Re1 C4 -165.6(2)
C2 C1 Re1 C5 117.68(5)
Bi1 C1 Re1 C5 -121.79(8)
Bi1S C1 Re1 C5 -127.8(2)
C5 C1 Re1 C3 -80.38(6)
C2 C1 Re1 C3 37.3
Bi1 C1 Re1 C3 157.83(6)
Bi1S C1 Re1 C3 151.8(2)
C5 C1 Re1 C6 175.7(3)
C2 C1 Re1 C6 -66.7(3)
Bi1 C1 Re1 C6 53.9(3)
Bi1S C1 Re1 C6 47.8(4)
C5 C1 Re1 C2 -117.68(5)
Bi1 C1 Re1 C2 120.53(6)
Bi1S C1 Re1 C2 114.5(2)
C5 C1 Re1 C8 63.6(2)
C2 C1 Re1 C8 -178.8(3)
Bi1 C1 Re1 C8 -58.2(3)
Bi1S C1 Re1 C8 -64.3(3)
C5 C1 Re1 C7 118.6(2)
C2 C1 Re1 C7 -123.7(2)
Bi1 C1 Re1 C7 -3.2(3)
Bi1S C1 Re1 C7 -9.2(3)
C5 C1 Re1 Bi1S 127.8(2)
C2 C1 Re1 Bi1S -114.5(2)
Bi1 C1 Re1 Bi1S 6.0(2)
C5 C1 Re1 Bi1 121.79(8)
C2 C1 Re1 Bi1 -120.53(6)
C7 C6 Re1 C10 117.2
C10 C6 Re1 C9 -38.3
C7 C6 Re1 C9 78.85(6)
C10 C6 Re1 C4 18.0(2)
C7 C6 Re1 C4 135.1(3)
C10 C6 Re1 C3 58.53(13)
C7 C6 Re1 C3 175.70(16)
C10 C6 Re1 C1 142.4(3)
C7 C6 Re1 C1 -100.4(3)
C10 C6 Re1 C2 102.14(17)
C7 C6 Re1 C2 -140.70(17)
C10 C6 Re1 C8 -80.55(5)
C7 C6 Re1 C8 36.6
C10 C6 Re1 C7 -117.2
C10 C6 Re1 Bi1S -174.8(2)
C7 C6 Re1 Bi1S -57.7(2)
C10 C6 Re1 Bi1 -177.66(10)
C7 C6 Re1 Bi1 -60.49(7)
C3 C2 Re1 C10 -56.97(14)
C1 C2 Re1 C10 -174.81(18)
C3 C2 Re1 C9 -16.5(3)
C1 C2 Re1 C9 -134.4(3)
C3 C2 Re1 C4 37.5
C1 C2 Re1 C4 -80.30(6)
C3 C2 Re1 C5 80.33(6)
C1 C2 Re1 C5 -37.5
C1 C2 Re1 C3 -117.84(5)
C3 C2 Re1 C1 117.84(5)
C3 C2 Re1 C6 -100.80(16)
C1 C2 Re1 C6 141.35(17)
C3 C2 Re1 C7 -140.3(3)
C1 C2 Re1 C7 101.9(3)
C3 C2 Re1 Bi1S 174.6(2)
C1 C2 Re1 Bi1S 56.7(2)
C3 C2 Re1 Bi1 161.34(6)
C1 C2 Re1 Bi1 43.49(6)
C9 C8 Re1 C10 38.2
C7 C8 Re1 C10 -79.72(6)
C7 C8 Re1 C9 -117.94(5)
C9 C8 Re1 C4 -57.46(13)
C7 C8 Re1 C4 -175.40(18)
C9 C8 Re1 C5 -99.90(14)
C7 C8 Re1 C5 142.16(16)
C9 C8 Re1 C3 -21.3(2)
C7 C8 Re1 C3 -139.3(3)
C9 C8 Re1 C1 -137.3(3)
C7 C8 Re1 C1 104.8(2)
C9 C8 Re1 C6 81.06(6)
C7 C8 Re1 C6 -36.9
C9 C8 Re1 C7 117.94(5)
C9 C8 Re1 Bi1S 167.1(2)
C7 C8 Re1 Bi1S 49.2(2)
C9 C8 Re1 Bi1 -179.45(9)
C7 C8 Re1 Bi1 62.61(6)
C8 C7 Re1 C10 80.39(5)
C6 C7 Re1 C10 -37.9
C8 C7 Re1 C9 37.3
C6 C7 Re1 C9 -81.05(6)
C8 C7 Re1 C4 9.2(4)
C6 C7 Re1 C4 -109.1(4)
C8 C7 Re1 C5 -60.0(2)
C6 C7 Re1 C5 -178.3(2)
C8 C7 Re1 C3 109.0(4)
C6 C7 Re1 C3 -9.3(3)
C8 C7 Re1 C1 -117.1(2)
C6 C7 Re1 C1 124.6(2)
C8 C7 Re1 C6 118.31(5)
C8 C7 Re1 C2 -175.1(3)
C6 C7 Re1 C2 66.6(3)
C6 C7 Re1 C8 -118.31(5)
C8 C7 Re1 Bi1S -126.1(2)
C6 C7 Re1 Bi1S 115.6(2)
C8 C7 Re1 Bi1 -119.59(7)
C6 C7 Re1 Bi1 122.10(6)
C15 Bi1S Re1 C10 -45.9(4)
C1 Bi1S Re1 C10 -157.9(2)
Re2 Bi1S Re1 C10 -95.4(4)
C15 Bi1S Re1 C9 -93.8(3)
C1 Bi1S Re1 C9 154.1(2)
Re2 Bi1S Re1 C9 -143.4(3)
C15 Bi1S Re1 C4 128.4(3)
C1 Bi1S Re1 C4 16.4(2)
Re2 Bi1S Re1 C4 78.9(4)
C15 Bi1S Re1 C5 141.0(3)
C1 Bi1S Re1 C5 29.03(10)
Re2 Bi1S Re1 C5 91.5(4)
C15 Bi1S Re1 C3 82.0(4)
C1 Bi1S Re1 C3 -30.0(2)
Re2 Bi1S Re1 C3 32.5(5)
C15 Bi1S Re1 C1 112.0(4)
Re2 Bi1S Re1 C1 62.5(4)
C15 Bi1S Re1 C6 -42.0(3)
C1 Bi1S Re1 C6 -154.01(19)
Re2 Bi1S Re1 C6 -91.5(4)
C15 Bi1S Re1 C2 78.1(3)
C1 Bi1S Re1 C2 -33.95(9)
Re2 Bi1S Re1 C2 28.5(4)
C15 Bi1S Re1 C8 -103.8(3)
C1 Bi1S Re1 C8 144.15(18)
Re2 Bi1S Re1 C8 -153.4(4)
C15 Bi1S Re1 C7 -74.9(3)
C1 Bi1S Re1 C7 173.1(2)
Re2 Bi1S Re1 C7 -124.4(4)
C15 Bi1S Re1 Bi1 128.5(9)
C1 Bi1S Re1 Bi1 16.4(6)
Re2 Bi1S Re1 Bi1 78.9(7)
C1 Bi1 Re1 C10 -152.8(3)
Re2 Bi1 Re1 C10 -67.8(2)
C1 Bi1 Re1 C9 145.0(3)
Re2 Bi1 Re1 C9 -129.98(19)
C1 Bi1 Re1 C4 19.58(7)
Re2 Bi1 Re1 C4 104.60(13)
C1 Bi1 Re1 C5 32.66(6)
Re2 Bi1 Re1 C5 117.68(12)
C1 Bi1 Re1 C3 -21.06(6)
Re2 Bi1 Re1 C3 63.97(12)
Re2 Bi1 Re1 C1 85.02(12)
C1 Bi1 Re1 C6 -150.51(19)
Re2 Bi1 Re1 C6 -65.49(12)
C1 Bi1 Re1 C2 -33.11(6)
Re2 Bi1 Re1 C2 51.92(10)
C1 Bi1 Re1 C8 145.52(18)
Re2 Bi1 Re1 C8 -129.46(13)
C1 Bi1 Re1 C7 177.75(18)
Re2 Bi1 Re1 C7 -97.22(12)
C1 Bi1 Re1 Bi1S -160.4(7)
Re2 Bi1 Re1 Bi1S -75.3(7)
C11 C12 Re2 C13 -116.1
C13 C12 Re2 C19 -78.98(11)
C11 C12 Re2 C19 164.88(14)
C13 C12 Re2 C18 -114.72(10)
C11 C12 Re2 C18 129.13(11)
C13 C12 Re2 C20 -70.5(2)
C11 C12 Re2 C20 173.3(3)
C13 C12 Re2 C11 116.1
C13 C12 Re2 C17 -144.60(15)
C11 C12 Re2 C17 99.25(13)
C13 C12 Re2 C14 37.8
C11 C12 Re2 C14 -78.3
C13 C12 Re2 C16 -135.5(3)
C11 C12 Re2 C16 108.4(3)
C13 C12 Re2 C15 79.29(5)
C11 C12 Re2 C15 -36.9
C13 C12 Re2 Bi1S 78.5(3)
C11 C12 Re2 Bi1S -37.6(3)
C13 C12 Re2 Bi1 86.31(15)
C11 C12 Re2 Bi1 -29.83(12)
C14 C13 Re2 C12 116.2
C12 C13 Re2 C19 106.46(11)
C14 C13 Re2 C19 -137.30(12)
C12 C13 Re2 C18 69.68(12)
C14 C13 Re2 C18 -174.08(15)
C12 C13 Re2 C20 136.29(17)
C14 C13 Re2 C20 -107.46(16)
C12 C13 Re2 C11 -37.9
C14 C13 Re2 C11 78.3
C12 C13 Re2 C17 56.7(2)
C14 C13 Re2 C17 172.9(3)
C12 C13 Re2 C14 -116.2
C12 C13 Re2 C16 125.0(4)
C14 C13 Re2 C16 -118.8(4)
C12 C13 Re2 C15 -79.49(5)
C14 C13 Re2 C15 36.7
C12 C13 Re2 Bi1S -116.2(2)
C14 C13 Re2 Bi1S 0.1(2)
C12 C13 Re2 Bi1 -122.08(11)
C14 C13 Re2 Bi1 -5.84(8)
C18 C19 Re2 C12 -72.13(11)
C20 C19 Re2 C12 171.03(14)
C18 C19 Re2 C13 -109.13(12)
C20 C19 Re2 C13 134.03(12)
C20 C19 Re2 C18 -116.8
C18 C19 Re2 C20 116.8
C18 C19 Re2 C11 -58.4(2)
C20 C19 Re2 C11 -175.2(3)
C18 C19 Re2 C17 37.7
C20 C19 Re2 C17 -79.13(5)
C18 C19 Re2 C14 -137.21(18)
C20 C19 Re2 C14 105.95(17)
C18 C19 Re2 C16 79.73(6)
C20 C19 Re2 C16 -37.1
C18 C19 Re2 C15 -121.4(4)
C20 C19 Re2 C15 121.8(4)
C18 C19 Re2 Bi1S 135.8(4)
C20 C19 Re2 Bi1S 19.0(3)
C18 C19 Re2 Bi1 120.55(12)
C20 C19 Re2 Bi1 3.71(9)
C17 C18 Re2 C12 -131.35(11)
C19 C18 Re2 C12 111.84(10)
C17 C18 Re2 C13 -166.38(15)
C19 C18 Re2 C13 76.81(12)
C17 C18 Re2 C19 116.81(5)
C17 C18 Re2 C20 79.08(5)
C19 C18 Re2 C20 -37.7
C17 C18 Re2 C11 -100.89(13)
C19 C18 Re2 C11 142.30(15)
C19 C18 Re2 C17 -116.81(5)
C17 C18 Re2 C14 -172.1(3)
C19 C18 Re2 C14 71.1(3)
C17 C18 Re2 C16 37.1
C19 C18 Re2 C16 -79.71(6)
C17 C18 Re2 C15 -107.5(3)
C19 C18 Re2 C15 135.7(3)
C17 C18 Re2 Bi1S 24.9(4)
C19 C18 Re2 Bi1S -91.9(5)
C17 C18 Re2 Bi1 27.55(12)
C19 C18 Re2 Bi1 -89.25(15)
C16 C20 Re2 C12 -131.1(3)
C19 C20 Re2 C12 -13.6(2)
C16 C20 Re2 C13 -171.98(18)
C19 C20 Re2 C13 -54.47(13)
C16 C20 Re2 C19 -117.51(5)
C16 C20 Re2 C18 -79.52(6)
C19 C20 Re2 C18 38.0
C16 C20 Re2 C17 -37.0
C19 C20 Re2 C17 80.51(6)
C16 C20 Re2 C14 144.97(18)
C19 C20 Re2 C14 -97.52(16)
C19 C20 Re2 C16 117.51(5)
C16 C20 Re2 C15 107.1(3)
C19 C20 Re2 C15 -135.4(3)
C16 C20 Re2 Bi1S 76.2(2)
C19 C20 Re2 Bi1S -166.3(2)
C16 C20 Re2 Bi1 65.63(5)
C19 C20 Re2 Bi1 -176.86(7)
C15 C11 Re2 C12 -117.38(5)
C15 C11 Re2 C13 -79.00(6)
C12 C11 Re2 C13 38.4
C15 C11 Re2 C19 -139.8(3)
C12 C11 Re2 C19 -22.5(2)
C15 C11 Re2 C18 -174.17(15)
C12 C11 Re2 C18 -56.80(11)
C15 C11 Re2 C17 144.95(15)
C12 C11 Re2 C17 -97.67(14)
C15 C11 Re2 C14 -36.6
C12 C11 Re2 C14 80.79(5)
C15 C11 Re2 C16 112.7(3)
C12 C11 Re2 C16 -129.9(3)
C12 C11 Re2 C15 117.4
C15 C11 Re2 Bi1S 29.9(2)
C12 C11 Re2 Bi1S 147.3(2)
C15 C11 Re2 Bi1 41.06(6)
C12 C11 Re2 Bi1 158.44(9)
C18 C17 Re2 C12 54.81(11)
C16 C17 Re2 C12 172.41(15)
C18 C17 Re2 C13 21.0(2)
C16 C17 Re2 C13 138.6(3)
C18 C17 Re2 C19 -38.0
C16 C17 Re2 C19 79.57(6)
C16 C17 Re2 C18 117.60(5)
C18 C17 Re2 C20 -80.61(5)
C16 C17 Re2 C20 37.0
C18 C17 Re2 C11 95.63(14)
C16 C17 Re2 C11 -146.77(15)
C18 C17 Re2 C16 -117.60(5)
C18 C17 Re2 C15 128.0(3)
C16 C17 Re2 C15 -114.4(3)
C18 C17 Re2 Bi1S -166.6(2)
C16 C17 Re2 Bi1S -49.0(2)
C18 C17 Re2 Bi1 -160.11(9)
C16 C17 Re2 Bi1 -42.52(6)
C15 C14 Re2 C12 79.20(6)
C13 C14 Re2 C12 -38.4
C15 C14 Re2 C13 117.56(5)
C15 C14 Re2 C19 168.58(19)
C13 C14 Re2 C19 51.02(14)
C15 C14 Re2 C18 126.8(3)
C13 C14 Re2 C18 9.2(2)
C15 C14 Re2 C20 -147.41(18)
C13 C14 Re2 C20 95.03(15)
C15 C14 Re2 C11 36.7
C13 C14 Re2 C11 -80.90(6)
C15 C14 Re2 C16 -107.1(3)
C13 C14 Re2 C16 135.3(3)
C13 C14 Re2 C15 -117.56(5)
C15 C14 Re2 Bi1S -62.4(2)
C13 C14 Re2 Bi1S -179.9(2)
C15 C14 Re2 Bi1 -67.49(4)
C13 C14 Re2 Bi1 174.96(7)
C20 C16 Re2 C12 104.0(3)
C17 C16 Re2 C12 -14.0(3)
C20 C16 Re2 C13 16.6(4)
C17 C16 Re2 C13 -101.4(4)
C20 C16 Re2 C19 37.6
C17 C16 Re2 C19 -80.42(6)
C20 C16 Re2 C18 80.50(6)
C17 C16 Re2 C18 -37.5
C17 C16 Re2 C20 -118.0
C20 C16 Re2 C11 171.9(3)
C17 C16 Re2 C11 53.9(2)
C20 C16 Re2 C17 118.0
C20 C16 Re2 C14 -64.8(3)
C17 C16 Re2 C14 177.2(3)
C20 C16 Re2 C15 -128.3(3)
C17 C16 Re2 C15 113.7(3)
C20 C16 Re2 Bi1S -105.6(2)
C17 C16 Re2 Bi1S 136.4(2)
C20 C16 Re2 Bi1 -106.80(7)
C17 C16 Re2 Bi1 135.18(5)
C14 C15 Re2 C12 -80.61(6)
C11 C15 Re2 C12 37.7
Bi1S C15 Re2 C12 -179.2(3)
C14 C15 Re2 C13 -37.5
C11 C15 Re2 C13 80.76(6)
Bi1S C15 Re2 C13 -136.1(3)
C14 C15 Re2 C19 -23.6(4)
C11 C15 Re2 C19 94.7(4)
Bi1S C15 Re2 C19 -122.2(5)
C14 C15 Re2 C18 -108.0(3)
C11 C15 Re2 C18 10.3(3)
Bi1S C15 Re2 C18 153.4(4)
C14 C15 Re2 C20 60.8(3)
C11 C15 Re2 C20 179.1(3)
Bi1S C15 Re2 C20 -37.8(4)
C14 C15 Re2 C11 -118.27(5)
Bi1S C15 Re2 C11 143.1(3)
C14 C15 Re2 C17 -173.7(3)
C11 C15 Re2 C17 -55.5(2)
Bi1S C15 Re2 C17 87.7(4)
C11 C15 Re2 C14 118.27(5)
Bi1S C15 Re2 C14 -98.6(3)
C14 C15 Re2 C16 126.2(3)
C11 C15 Re2 C16 -115.5(3)
Bi1S C15 Re2 C16 27.6(4)
C14 C15 Re2 Bi1S 98.6(3)
C11 C15 Re2 Bi1S -143.1(3)
C14 C15 Re2 Bi1 104.77(7)
C11 C15 Re2 Bi1 -136.96(5)
Bi1S C15 Re2 Bi1 6.2(3)
C15 Bi1S Re2 C12 0.8(3)
C1 Bi1S Re2 C12 121.1(3)
Re1 Bi1S Re2 C12 81.4(4)
C15 Bi1S Re2 C13 39.2(2)
C1 Bi1S Re2 C13 159.5(2)
Re1 Bi1S Re2 C13 119.9(4)
C15 Bi1S Re2 C19 149.6(3)
C1 Bi1S Re2 C19 -90.1(3)
Re1 Bi1S Re2 C19 -129.7(3)
C15 Bi1S Re2 C18 -152.1(4)
C1 Bi1S Re2 C18 -31.8(6)
Re1 Bi1S Re2 C18 -71.4(6)
C15 Bi1S Re2 C20 161.2(2)
C1 Bi1S Re2 C20 -78.5(2)
Re1 Bi1S Re2 C20 -118.2(4)
C15 Bi1S Re2 C11 -20.94(14)
C1 Bi1S Re2 C11 99.3(2)
Re1 Bi1S Re2 C11 59.7(4)
C15 Bi1S Re2 C17 -135.8(2)
C1 Bi1S Re2 C17 -15.5(3)
Re1 Bi1S Re2 C17 -55.1(5)
C15 Bi1S Re2 C14 39.28(12)
C1 Bi1S Re2 C14 159.6(3)
Re1 Bi1S Re2 C14 119.9(4)
C15 Bi1S Re2 C16 -162.9(2)
C1 Bi1S Re2 C16 -42.6(2)
Re1 Bi1S Re2 C16 -82.3(4)
C1 Bi1S Re2 C15 120.3(3)
Re1 Bi1S Re2 C15 80.6(4)
C15 Bi1S Re2 Bi1 -158.9(8)
C1 Bi1S Re2 Bi1 -38.7(6)
Re1 Bi1S Re2 Bi1 -78.3(7)
C1 Bi1 Re2 C12 101.82(19)
Re1 Bi1 Re2 C12 51.05(18)
C1 Bi1 Re2 C13 147.16(18)
Re1 Bi1 Re2 C13 96.40(15)
C1 Bi1 Re2 C19 -95.25(15)
Re1 Bi1 Re2 C19 -146.01(15)
C1 Bi1 Re2 C18 -48.60(17)
Re1 Bi1 Re2 C18 -99.36(17)
C1 Bi1 Re2 C20 -92.98(13)
Re1 Bi1 Re2 C20 -143.75(12)
C1 Bi1 Re2 C11 84.04(13)
Re1 Bi1 Re2 C11 33.27(11)
C1 Bi1 Re2 C17 -32.02(10)
Re1 Bi1 Re2 C17 -82.79(11)
C1 Bi1 Re2 C14 143.62(15)
Re1 Bi1 Re2 C14 92.85(12)
C1 Bi1 Re2 C16 -57.52(10)
Re1 Bi1 Re2 C16 -108.29(11)
C1 Bi1 Re2 C15 108.33(14)
Re1 Bi1 Re2 C15 57.56(10)
C1 Bi1 Re2 Bi1S 126.7(7)
Re1 Bi1 Re2 Bi1S 75.9(7)
